data_1556636
loop_
_publ_author_name
'Miao, Hong-Jie'
'Wang, Le-Le'
'Han, Hua-Bin'
'Zhao, Yong-De'
'Wang, Qi-Lin'
'Bu, Zhan-Wei'

_publ_section_title
;
 Regio- and diastereoselective dearomatizations of N-alkyl activated
 azaarenes: the maximization of the reactive sites
;
_journal_issue 5
_journal_name_full 'Chemical Science'
_journal_page_first 1418
_journal_page_last 1424
_journal_paper_doi 10.1039/C9SC04880D
_journal_volume 11
_journal_year 2020
_chemical_formula_moiety 'C45 H39 Cl2 N3 O'
_chemical_formula_sum 'C45 H39 Cl2 N3 O'
_chemical_formula_weight 708.69
_space_group_crystal_system monoclinic
_space_group_IT_number 14
_space_group_name_Hall '-P 2yn'
_space_group_name_H-M_alt 'P 1 21/n 1'
_atom_sites_solution_hydrogens geom
_atom_sites_solution_primary iterative
_audit_creation_date 2018-09-11
_audit_creation_method
;
Olex2 1.2
(compiled 2018.05.29 svn.r3508 for OlexSys, GUI svn.r5506)
;
_audit_update_record
;
2019-08-17 deposited with the CCDC.	2019-12-17 downloaded from the CCDC.
;
_cell_angle_alpha 90
_cell_angle_beta 102.8973(9)
_cell_angle_gamma 90
_cell_formula_units_Z 8
_cell_length_a 13.58053(11)
_cell_length_b 20.7753(2)
_cell_length_c 29.2921(3)
_cell_measurement_reflns_used 11310
_cell_measurement_temperature 293(2)
_cell_measurement_theta_max 70.8680
_cell_measurement_theta_min 3.9470
_cell_volume 8055.96(13)
_computing_cell_refinement
;
CrysAlisPro, Agilent Technologies,
Version 1.171.37.35 (release 13-08-2014 CrysAlis171 .NET)
(compiled Aug 13 2014,18:06:01)
;
_computing_data_collection
;
CrysAlisPro, Agilent Technologies,
Version 1.171.37.35 (release 13-08-2014 CrysAlis171 .NET)
(compiled Aug 13 2014,18:06:01)
;
_computing_data_reduction
;
CrysAlisPro, Agilent Technologies,
Version 1.171.37.35 (release 13-08-2014 CrysAlis171 .NET)
(compiled Aug 13 2014,18:06:01)
;
_computing_molecular_graphics 'Olex2 (Dolomanov et al., 2009)'
_computing_publication_material 'Olex2 (Dolomanov et al., 2009)'
_computing_structure_refinement 'ShelXL (Sheldrick, 2015)'
_computing_structure_solution
;
Superflip (Palatinus & Chapuis, 2007;Palatinus & van der Lee, 2008;
Palatinus et al., 2012)
;
_diffrn_ambient_temperature 293(2)
_diffrn_detector 'CCD plate'
_diffrn_detector_area_resol_mean 16.2312
_diffrn_detector_type Eos
_diffrn_measured_fraction_theta_full 1.000
_diffrn_measured_fraction_theta_max 1.000
_diffrn_measurement_details
;
#__ type_ start__ end____ width___ exp.time_
  1 omega  -86.00  -33.00   0.5000    4.5000
omega____ theta____ kappa____ phi______ frames
    -      -33.5000  178.0000 -180.0000 106

#__ type_ start__ end____ width___ exp.time_
  2 omega  -92.00  -66.00   0.5000    4.5000
omega____ theta____ kappa____ phi______ frames
    -      -33.5000  178.0000  -30.0000 52

#__ type_ start__ end____ width___ exp.time_
  3 omega  -24.00   35.00   0.5000    4.5000
omega____ theta____ kappa____ phi______ frames
    -      -33.5000   57.0000 -180.0000 118

#__ type_ start__ end____ width___ exp.time_
  4 omega  -87.00  -34.00   0.5000    4.5000
omega____ theta____ kappa____ phi______ frames
    -      -33.5000  178.0000  -60.0000 106

#__ type_ start__ end____ width___ exp.time_
  5 omega   -1.00  109.00   0.5000    4.5000
omega____ theta____ kappa____ phi______ frames
    -       36.4734   19.0000 -150.0000 220

#__ type_ start__ end____ width___ exp.time_
  6 omega  -14.00   34.00   0.5000    4.5000
omega____ theta____ kappa____ phi______ frames
    -       36.4734  -57.0000   60.0000 96

#__ type_ start__ end____ width___ exp.time_
  7 omega   77.00  103.00   0.5000    4.5000
omega____ theta____ kappa____ phi______ frames
    -       36.4734  178.0000   90.0000 52

#__ type_ start__ end____ width___ exp.time_
  8 omega   59.00   93.00   0.5000    4.5000
omega____ theta____ kappa____ phi______ frames
    -       36.4734  178.0000    0.0000 68

#__ type_ start__ end____ width___ exp.time_
  9 omega   23.00   71.00   0.5000    4.5000
omega____ theta____ kappa____ phi______ frames
    -       36.4734   57.0000  -90.0000 96

#__ type_ start__ end____ width___ exp.time_
 10 omega   58.00  101.00   0.5000    4.5000
omega____ theta____ kappa____ phi______ frames
    -       36.4734  178.0000  150.0000 86

#__ type_ start__ end____ width___ exp.time_
 11 omega   82.00  109.00   0.5000    4.5000
omega____ theta____ kappa____ phi______ frames
    -       36.4734  178.0000  120.0000 54

#__ type_ start__ end____ width___ exp.time_
 12 omega   39.00   67.00   0.5000    4.5000
omega____ theta____ kappa____ phi______ frames
    -       36.4734  -99.0000    0.0000 56

#__ type_ start__ end____ width___ exp.time_
 13 omega   74.00  110.00   0.5000    4.5000
omega____ theta____ kappa____ phi______ frames
    -       36.4734  178.0000  -30.0000 72

#__ type_ start__ end____ width___ exp.time_
 14 omega   77.00  104.00   0.5000    4.5000
omega____ theta____ kappa____ phi______ frames
    -       36.4734   57.0000  -90.0000 54

#__ type_ start__ end____ width___ exp.time_
 15 omega   97.00  156.00   0.5000   27.5000
omega____ theta____ kappa____ phi______ frames
    -      108.0000   45.0000  150.0000 118

#__ type_ start__ end____ width___ exp.time_
 16 omega   39.00   98.00   0.5000   27.5000
omega____ theta____ kappa____ phi______ frames
    -      108.0000  -45.0000  -60.0000 118

#__ type_ start__ end____ width___ exp.time_
 17 omega   65.00  108.00   0.5000   27.5000
omega____ theta____ kappa____ phi______ frames
    -      108.0000  -94.0000   30.0000 86

#__ type_ start__ end____ width___ exp.time_
 18 omega  117.00  157.00   0.5000   27.5000
omega____ theta____ kappa____ phi______ frames
    -      108.0000  111.0000   90.0000 80

#__ type_ start__ end____ width___ exp.time_
 19 omega   42.00   80.00   0.5000   27.5000
omega____ theta____ kappa____ phi______ frames
    -      108.0000  -30.0000  120.0000 76

#__ type_ start__ end____ width___ exp.time_
 20 omega   53.00   79.00   0.5000   27.5000
omega____ theta____ kappa____ phi______ frames
    -      108.0000  -45.0000 -180.0000 52

#__ type_ start__ end____ width___ exp.time_
 21 omega   94.00  160.00   0.5000   27.5000
omega____ theta____ kappa____ phi______ frames
    -      108.0000   61.0000   90.0000 132

#__ type_ start__ end____ width___ exp.time_
 22 omega   41.00   99.00   0.5000   27.5000
omega____ theta____ kappa____ phi______ frames
    -      108.0000  -45.0000    0.0000 116

#__ type_ start__ end____ width___ exp.time_
 23 omega   74.00  164.00   0.5000   27.5000
omega____ theta____ kappa____ phi______ frames
    -      108.0000   15.0000   60.0000 180

#__ type_ start__ end____ width___ exp.time_
 24 omega   37.00  109.00   0.5000   27.5000
omega____ theta____ kappa____ phi______ frames
    -      108.0000 -111.0000  -30.0000 144
;
_diffrn_measurement_device 'four-circle diffractometer'
_diffrn_measurement_device_type 'Xcalibur, Eos, Gemini'
_diffrn_measurement_method '\w scans'
_diffrn_orient_matrix_UB_11 0.0564917000
_diffrn_orient_matrix_UB_12 -0.0647875000
_diffrn_orient_matrix_UB_13 0.0041741000
_diffrn_orient_matrix_UB_21 -0.0773419000
_diffrn_orient_matrix_UB_22 -0.0255756000
_diffrn_orient_matrix_UB_23 -0.0428702000
_diffrn_orient_matrix_UB_31 0.0661083000
_diffrn_orient_matrix_UB_32 0.0254026000
_diffrn_orient_matrix_UB_33 -0.0325096000
_diffrn_radiation_monochromator graphite
_diffrn_radiation_probe x-ray
_diffrn_radiation_type CuK\a
_diffrn_radiation_wavelength 1.54184
_diffrn_reflns_av_R_equivalents 0.0322
_diffrn_reflns_av_unetI/netI 0.0341
_diffrn_reflns_Laue_measured_fraction_full 1.000
_diffrn_reflns_Laue_measured_fraction_max 1.000
_diffrn_reflns_limit_h_max 16
_diffrn_reflns_limit_h_min -13
_diffrn_reflns_limit_k_max 24
_diffrn_reflns_limit_k_min -22
_diffrn_reflns_limit_l_max 34
_diffrn_reflns_limit_l_min -34
_diffrn_reflns_number 37627
_diffrn_reflns_point_group_measured_fraction_full 1.000
_diffrn_reflns_point_group_measured_fraction_max 1.000
_diffrn_reflns_theta_full 67.075
_diffrn_reflns_theta_max 67.075
_diffrn_reflns_theta_min 3.352
_diffrn_source 'Enhance (Cu) X-ray Source'
_exptl_absorpt_coefficient_mu 1.725
_exptl_absorpt_correction_T_max 1.00000
_exptl_absorpt_correction_T_min 0.80582
_exptl_absorpt_correction_type multi-scan
_exptl_absorpt_process_details
;
CrysAlisPro, Agilent Technologies,
Version 1.171.37.35 (release 13-08-2014 CrysAlis171 .NET)
(compiled Aug 13 2014,18:06:01)
Empirical absorption correction using spherical harmonics,
 implemented in SCALE3 ABSPACK scaling algorithm.
;
_exptl_crystal_density_diffrn 1.169
_exptl_crystal_F_000 2976
_refine_diff_density_max 3.290
_refine_diff_density_min -0.339
_refine_diff_density_rms 0.170
_refine_ls_extinction_method none
_refine_ls_goodness_of_fit_ref 1.431
_refine_ls_hydrogen_treatment constr
_refine_ls_matrix_type full
_refine_ls_number_parameters 929
_refine_ls_number_reflns 14381
_refine_ls_number_restraints 0
_refine_ls_restrained_S_all 1.431
_refine_ls_R_factor_all 0.1448
_refine_ls_R_factor_gt 0.1225
_refine_ls_shift/su_max 0.546
_refine_ls_shift/su_mean 0.010
_refine_ls_structure_factor_coef Fsqd
_refine_ls_weighting_details 'w=1/[\s^2^(Fo^2^)+(0.2000P)^2^] where P=(Fo^2^+2Fc^2^)/3'
_refine_ls_weighting_scheme calc
_refine_ls_wR_factor_gt 0.3481
_refine_ls_wR_factor_ref 0.3780
_reflns_Friedel_coverage 0.000
_reflns_number_gt 10018
_reflns_number_total 14381
_reflns_threshold_expression 'I > 2\s(I)'
_cod_data_source_file c9sc04880d2.cif
_cod_data_source_block 201809362
_cod_depositor_comments
;Adding full bibliography for 1556630--1556636.cif.

 Adding full bibliography for 1556630--1556636.cif.
;
_cod_database_code 1556636
_shelx_shelxl_version_number 2014/7
_chemical_oxdiff_formula C15H15O3
_shelx_space_group_comment
;
The symmetry employed for this shelxl refinement is uniquely defined
by the following loop, which should always be used as a source of
symmetry information in preference to the above space-group names.
They are only intended as comments.
;
_reflns_odcompleteness_completeness 99.95
_reflns_odcompleteness_iscentric 1
_reflns_odcompleteness_theta 66.97
_olex2_refinement_description
;
1. Fixed Uiso
 At 1.2 times of:
  All C(H) groups, All C(H,H) groups, All C(H,H,H,H) groups
 At 1.5 times of:
  All C(H,H,H) groups
2. Uiso/Uaniso restraints and constraints
Uanis(C36) = Uanis(C36A)
Uanis(C36') = Uanis(C1A)
3. Others
 Sof(H35C)=Sof(H35D)=Sof(C36A)=Sof(H36C)=Sof(H36D)=Sof(H37C)=Sof(H37D)=1-FVAR(1)
 Sof(H35A)=Sof(H35B)=Sof(C36)=Sof(H36A)=Sof(H36B)=Sof(H37A)=Sof(H37B)=FVAR(1)
 Sof(C1A)=Sof(H1AA)=Sof(H1AB)=Sof(H35G)=Sof(H35H)=Sof(H37G)=Sof(H37H)=1-FVAR(2)
 Sof(H35E)=Sof(H35F)=Sof(C36')=Sof(H36E)=Sof(H36F)=Sof(H37E)=Sof(H37F)=FVAR(2)
4.a Ternary CH refined with riding coordinates:
 C7(H7), C8(H8), C9(H9), C25(H25), C7'(H7'), C8'(H8'), C9'(H9'), C25'(H25')
4.b Secondary CH2 refined with riding coordinates:
 C10(H10A,H10B), C26(H26A,H26B), C35(H35A,H35B), C35(H35C,H35D), C36(H36A,
 H36B), C36A(H36C,H36D), C37(H37A,H37B), C37(H37C,H37D), C1A(H1AA,H1AB),
 C10'(H10C,H10D), C26'(H26C,H26D), C35'(H35E,H35F), C35'(H35G,H35H), C36'(H36E,
 H36F), C37'(H37E,H37F), C37'(H37G,H37H)
4.c Aromatic/amide H refined with riding coordinates:
 C2(H2), C3(H3), C5(H5), C12(H12), C13(H13), C14(H14), C15(H15), C16(H16),
 C18(H18), C19(H19), C21(H21), C23(H23), C24(H24), C28(H28), C29(H29), C30(H30),
  C31(H31), C32(H32), C40(H40), C41(H41), C43(H43), C44(H44), C2'(H2'),
 C3'(H3'), C5'(H5'), C12'(H12'), C13'(H13'), C14'(H14'), C15'(H15'), C16'(H16'),
  C18'(H18'), C19'(H19'), C21'(H21'), C23'(H23'), C24'(H24'), C28'(H28'),
 C29'(H29'), C30'(H30'), C31'(H31'), C32'(H32'), C40'(H40'), C41'(H41'),
 C43'(H43'), C44'(H44')
4.d Idealised Me refined as rotating group:
 C45(H45A,H45B,H45C), C45'(H45D,H45E,H45F)
;
_olex2_submission_special_instructions 'No special instructions were received'

loop_
_space_group_symop_operation_xyz
'x, y, z'
'-x+1/2, y+1/2, -z+1/2'
'-x, -y, -z'
'x-1/2, -y-1/2, z-1/2'

loop_
_atom_site_label
_atom_site_type_symbol
_atom_site_fract_x
_atom_site_fract_y
_atom_site_fract_z
_atom_site_U_iso_or_equiv
_atom_site_adp_type
_atom_site_occupancy
_atom_site_site_symmetry_order
_atom_site_calc_flag
_atom_site_refinement_flags_posn
_atom_site_refinement_flags_occupancy
_atom_site_disorder_assembly
_atom_site_disorder_group
C1 C 0.1882(2) 0.7234(2) 0.42867(13) 0.0486(8) Uani 1 1 d . . . .
C2 C 0.1256(3) 0.6859(2) 0.45040(14) 0.0581(10) Uani 1 1 d . . . .
H2 H 0.0788 0.7061 0.4644 0.070 Uiso 1 1 calc R . . .
C3 C 0.1324(3) 0.6212(3) 0.45124(16) 0.0650(12) Uani 1 1 d . . . .
H3 H 0.0911 0.5971 0.4661 0.078 Uiso 1 1 calc R . . .
C4 C 0.2011(3) 0.5905(2) 0.42992(16) 0.0629(11) Uani 1 1 d . . . .
C5 C 0.2655(3) 0.6260(2) 0.40923(14) 0.0531(9) Uani 1 1 d . . . .
H5 H 0.3127 0.6052 0.3957 0.064 Uiso 1 1 calc R . . .
C6 C 0.2597(3) 0.6925(2) 0.40866(13) 0.0476(8) Uani 1 1 d . . . .
C7 C 0.3289(2) 0.73337(18) 0.38660(13) 0.0456(8) Uani 1 1 d . . . .
H7 H 0.3539 0.7079 0.3634 0.055 Uiso 1 1 calc R . . .
C8 C 0.2700(3) 0.7912(2) 0.36276(14) 0.0510(9) Uani 1 1 d . . . .
H8 H 0.3172 0.8183 0.3504 0.061 Uiso 1 1 calc R . . .
C9 C 0.2380(3) 0.8289(2) 0.40182(14) 0.0528(9) Uani 1 1 d . . . .
H9 H 0.1965 0.8654 0.3877 0.063 Uiso 1 1 calc R . . .
C10 C 0.1253(3) 0.8247(3) 0.45684(16) 0.0623(11) Uani 1 1 d . . . .
H10A H 0.1506 0.8684 0.4608 0.075 Uiso 1 1 calc R . . .
H10B H 0.1407 0.8043 0.4874 0.075 Uiso 1 1 calc R . . .
C11 C 0.0116(3) 0.8271(2) 0.43948(14) 0.0515(9) Uani 1 1 d . . . .
C12 C -0.0386(3) 0.8024(3) 0.39712(16) 0.0683(12) Uani 1 1 d . . . .
H12 H -0.0020 0.7831 0.3776 0.082 Uiso 1 1 calc R . . .
C13 C -0.1426(3) 0.8060(3) 0.38309(17) 0.0787(15) Uani 1 1 d . . . .
H13 H -0.1748 0.7890 0.3543 0.094 Uiso 1 1 calc R . . .
C14 C -0.1984(3) 0.8339(3) 0.41079(18) 0.0741(14) Uani 1 1 d . . . .
H14 H -0.2682 0.8368 0.4009 0.089 Uiso 1 1 calc R . . .
C15 C -0.1501(4) 0.8576(3) 0.45338(19) 0.0737(13) Uani 1 1 d . . . .
H15 H -0.1876 0.8759 0.4730 0.088 Uiso 1 1 calc R . . .
C16 C -0.0448(3) 0.8548(2) 0.46777(16) 0.0620(10) Uani 1 1 d . . . .
H16 H -0.0127 0.8717 0.4967 0.074 Uiso 1 1 calc R . . .
C17 C 0.2678(3) 0.7747(2) 0.25646(14) 0.0572(10) Uani 1 1 d . . . .
C18 C 0.3335(4) 0.7466(3) 0.23233(16) 0.0702(12) Uani 1 1 d . . . .
H18 H 0.3426 0.7022 0.2337 0.084 Uiso 1 1 calc R . . .
C19 C 0.3864(4) 0.7837(3) 0.20598(17) 0.0730(13) Uani 1 1 d . . . .
H19 H 0.4313 0.7644 0.1904 0.088 Uiso 1 1 calc R . . .
C20 C 0.3710(4) 0.8491(3) 0.20344(16) 0.0700(12) Uani 1 1 d . . . .
C21 C 0.3022(4) 0.8778(2) 0.22416(15) 0.0647(11) Uani 1 1 d . . . .
H21 H 0.2904 0.9218 0.2205 0.078 Uiso 1 1 calc R . . .
C22 C 0.2492(3) 0.8417(2) 0.25086(15) 0.0591(10) Uani 1 1 d . . . .
C23 C 0.1668(4) 0.8681(3) 0.26950(17) 0.0735(13) Uani 1 1 d . . . .
H23 H 0.1405 0.9082 0.2593 0.088 Uiso 1 1 calc R . . .
C24 C 0.1286(4) 0.8364(3) 0.30056(17) 0.0745(14) Uani 1 1 d . . . .
H24 H 0.0709 0.8512 0.3093 0.089 Uiso 1 1 calc R . . .
C25 C 0.1808(3) 0.7752(2) 0.32171(15) 0.0601(10) Uani 1 1 d . . . .
H25 H 0.1322 0.7482 0.3331 0.072 Uiso 1 1 calc R . . .
C26 C 0.2138(4) 0.6709(2) 0.28448(17) 0.0753(14) Uani 1 1 d . . . .
H26A H 0.2050 0.6567 0.3148 0.090 Uiso 1 1 calc R . . .
H26B H 0.2789 0.6552 0.2809 0.090 Uiso 1 1 calc R . . .
C27 C 0.1329(3) 0.6401(2) 0.24730(15) 0.0589(10) Uani 1 1 d . . . .
C28 C 0.0629(3) 0.6740(3) 0.21513(16) 0.0653(11) Uani 1 1 d . . . .
H28 H 0.0664 0.7187 0.2145 0.078 Uiso 1 1 calc R . . .
C29 C -0.0135(4) 0.6419(3) 0.18333(18) 0.0792(15) Uani 1 1 d . . . .
H29 H -0.0606 0.6655 0.1619 0.095 Uiso 1 1 calc R . . .
C30 C -0.0196(5) 0.5775(4) 0.1835(2) 0.0980(19) Uani 1 1 d . . . .
H30 H -0.0697 0.5561 0.1620 0.118 Uiso 1 1 calc R . . .
C31 C 0.0494(8) 0.5440(4) 0.2157(3) 0.153(4) Uani 1 1 d . . . .
H31 H 0.0464 0.4993 0.2163 0.184 Uiso 1 1 calc R . . .
C32 C 0.1235(6) 0.5757(3) 0.2476(3) 0.110(3) Uani 1 1 d . . . .
H32 H 0.1683 0.5518 0.2699 0.132 Uiso 1 1 calc R . . .
C33 C 0.4173(2) 0.75825(19) 0.42350(12) 0.0455(8) Uani 1 1 d . . . .
C34 C 0.4106(3) 0.81615(19) 0.44367(14) 0.0480(8) Uani 1 1 d . . . .
C35 C 0.4957(3) 0.8468(2) 0.47827(16) 0.0568(10) Uani 1 1 d . . . .
H35A H 0.4691 0.8717 0.5008 0.068 Uiso 0.703(8) 1 calc R P A 1
H35B H 0.5328 0.8756 0.4622 0.068 Uiso 0.703(8) 1 calc R P A 1
H35C H 0.4968 0.8925 0.4717 0.068 Uiso 0.297(8) 1 calc R P A 2
H35D H 0.4835 0.8418 0.5095 0.068 Uiso 0.297(8) 1 calc R P A 2
C36 C 0.5666(4) 0.7939(3) 0.5036(2) 0.0603(14) Uani 0.703(8) 1 d . P A 1
H36A H 0.6266 0.8138 0.5225 0.072 Uiso 0.703(8) 1 calc R P A 1
H36B H 0.5329 0.7708 0.5245 0.072 Uiso 0.703(8) 1 calc R P A 1
C36A C 0.5948(10) 0.8191(8) 0.4773(5) 0.0603(14) Uani 0.297(8) 1 d . P A 2
H36C H 0.6418 0.8303 0.5064 0.072 Uiso 0.297(8) 1 calc R P A 2
H36D H 0.6190 0.8391 0.4520 0.072 Uiso 0.297(8) 1 calc R P A 2
C37 C 0.5968(3) 0.7481(2) 0.47138(17) 0.0648(11) Uani 1 1 d . . . .
H37A H 0.6325 0.7128 0.4894 0.078 Uiso 0.703(8) 1 calc R P A 1
H37B H 0.6437 0.7694 0.4557 0.078 Uiso 0.703(8) 1 calc R P A 1
H37C H 0.5958 0.7280 0.5012 0.078 Uiso 0.297(8) 1 calc R P A 2
H37D H 0.6599 0.7364 0.4633 0.078 Uiso 0.297(8) 1 calc R P A 2
C38 C 0.5110(2) 0.72096(19) 0.43465(13) 0.0459(8) Uani 1 1 d . . . .
C39 C 0.6033(3) 0.6312(2) 0.42094(15) 0.0543(9) Uani 1 1 d . . . .
C40 C 0.6880(3) 0.6513(2) 0.40529(18) 0.0647(11) Uani 1 1 d . . . .
H40 H 0.6875 0.6909 0.3904 0.078 Uiso 1 1 calc R . . .
C41 C 0.7730(3) 0.6125(2) 0.41173(19) 0.0674(12) Uani 1 1 d . . . .
H41 H 0.8285 0.6261 0.4006 0.081 Uiso 1 1 calc R . . .
C42 C 0.7767(3) 0.5536(2) 0.43460(17) 0.0626(11) Uani 1 1 d . . . .
C43 C 0.6932(4) 0.5342(2) 0.44894(18) 0.0652(11) Uani 1 1 d . . . .
H43 H 0.6940 0.4944 0.4636 0.078 Uiso 1 1 calc R . . .
C44 C 0.6061(3) 0.5717(2) 0.44250(17) 0.0628(10) Uani 1 1 d . . . .
H44 H 0.5500 0.5568 0.4526 0.075 Uiso 1 1 calc R . . .
C45 C 0.8714(4) 0.5131(3) 0.4430(2) 0.0850(16) Uani 1 1 d . . . .
H45A H 0.8994 0.5141 0.4156 0.127 Uiso 1 1 calc GR . . .
H45B H 0.8552 0.4695 0.4493 0.127 Uiso 1 1 calc GR . . .
H45C H 0.9199 0.5299 0.4693 0.127 Uiso 1 1 calc GR . . .
Cl1 Cl 0.20434(12) 0.50672(7) 0.42801(6) 0.0917(5) Uani 1 1 d . . . .
Cl2 Cl 0.43871(13) 0.89581(10) 0.17151(6) 0.1064(6) Uani 1 1 d . . . .
N1 N 0.1793(2) 0.79045(18) 0.42646(12) 0.0541(8) Uani 1 1 d . . . .
N2 N 0.2166(3) 0.74060(19) 0.28452(13) 0.0652(9) Uani 1 1 d . . . .
N3 N 0.5136(2) 0.66830(17) 0.41288(13) 0.0554(8) Uani 1 1 d . . . .
O1 O 0.32815(19) 0.85427(13) 0.43418(11) 0.0553(7) Uani 1 1 d . . . .
C1' C 0.7417(3) 0.2261(2) 0.41564(13) 0.0494(9) Uani 1 1 d . . . .
C1A C 1.1279(5) 0.3045(4) 0.4818(3) 0.0604(15) Uani 0.532(8) 1 d . P B 2
H1AA H 1.1886 0.3267 0.4979 0.072 Uiso 0.532(8) 1 calc R P B 2
H1AB H 1.1015 0.2810 0.5051 0.072 Uiso 0.532(8) 1 calc R P B 2
C2' C 0.6810(3) 0.1880(3) 0.43842(14) 0.0606(11) Uani 1 1 d . . . .
H2' H 0.6320 0.2078 0.4512 0.073 Uiso 1 1 calc R . . .
C3' C 0.6928(4) 0.1233(3) 0.44201(18) 0.0724(13) Uani 1 1 d . . . .
H3' H 0.6529 0.0989 0.4575 0.087 Uiso 1 1 calc R . . .
C4' C 0.7643(4) 0.0942(3) 0.4226(2) 0.0745(13) Uani 1 1 d . . . .
C5' C 0.8246(3) 0.1290(2) 0.39930(16) 0.0591(10) Uani 1 1 d . . . .
H5' H 0.8717 0.1082 0.3858 0.071 Uiso 1 1 calc R . . .
C6' C 0.8140(3) 0.19493(19) 0.39634(12) 0.0466(8) Uani 1 1 d . . . .
C7' C 0.8804(2) 0.23546(18) 0.37202(12) 0.0438(8) Uani 1 1 d . . . .
H7' H 0.9042 0.2092 0.3488 0.053 Uiso 1 1 calc R . . .
C8' C 0.8186(3) 0.29239(19) 0.34774(13) 0.0464(8) Uani 1 1 d . . . .
H8' H 0.8644 0.3196 0.3345 0.056 Uiso 1 1 calc R . . .
C9' C 0.7879(3) 0.33055(18) 0.38656(14) 0.0486(8) Uani 1 1 d . . . .
H9' H 0.7453 0.3665 0.3722 0.058 Uiso 1 1 calc R . . .
C10' C 0.6816(3) 0.3281(3) 0.44364(15) 0.0611(11) Uani 1 1 d . . . .
H10C H 0.7141 0.3698 0.4497 0.073 Uiso 1 1 calc R . . .
H10D H 0.6925 0.3053 0.4732 0.073 Uiso 1 1 calc R . . .
C11' C 0.5682(3) 0.3388(2) 0.42596(14) 0.0520(9) Uani 1 1 d . . . .
C12' C 0.5134(3) 0.3115(3) 0.38499(17) 0.0702(13) Uani 1 1 d . . . .
H12' H 0.5454 0.2855 0.3669 0.084 Uiso 1 1 calc R . . .
C13' C 0.4107(4) 0.3233(4) 0.37109(19) 0.0873(18) Uani 1 1 d . . . .
H13' H 0.3738 0.3043 0.3438 0.105 Uiso 1 1 calc R . . .
C14' C 0.3635(4) 0.3619(4) 0.3965(2) 0.100(2) Uani 1 1 d . . . .
H14' H 0.2949 0.3703 0.3864 0.120 Uiso 1 1 calc R . . .
C15' C 0.4171(4) 0.3886(4) 0.4373(2) 0.100(2) Uani 1 1 d . . . .
H15' H 0.3847 0.4152 0.4549 0.120 Uiso 1 1 calc R . . .
C16' C 0.5189(3) 0.3762(3) 0.45250(17) 0.0712(13) Uani 1 1 d . . . .
H16' H 0.5544 0.3932 0.4808 0.085 Uiso 1 1 calc R . . .
C17' C 0.8120(3) 0.2712(2) 0.24199(13) 0.0532(9) Uani 1 1 d . . . .
C18' C 0.8756(3) 0.2415(2) 0.21716(15) 0.0619(11) Uani 1 1 d . . . .
H18' H 0.8837 0.1971 0.2191 0.074 Uiso 1 1 calc R . . .
C19' C 0.9274(3) 0.2764(3) 0.18958(16) 0.0671(12) Uani 1 1 d . . . .
H19' H 0.9707 0.2557 0.1738 0.081 Uiso 1 1 calc R . . .
C20' C 0.9138(3) 0.3423(3) 0.18587(16) 0.0658(11) Uani 1 1 d . . . .
C21' C 0.8485(4) 0.3726(2) 0.20744(15) 0.0624(11) Uani 1 1 d . . . .
H21' H 0.8391 0.4168 0.2038 0.075 Uiso 1 1 calc R . . .
C22' C 0.7951(3) 0.3381(2) 0.23512(14) 0.0551(9) Uani 1 1 d . . . .
C23' C 0.7141(3) 0.3662(2) 0.25418(16) 0.0632(11) Uani 1 1 d . . . .
H23' H 0.6882 0.4062 0.2433 0.076 Uiso 1 1 calc R . . .
C24' C 0.6769(3) 0.3367(2) 0.28613(15) 0.0627(11) Uani 1 1 d . . . .
H24' H 0.6208 0.3529 0.2956 0.075 Uiso 1 1 calc R . . .
C25' C 0.7282(3) 0.2749(2) 0.30739(14) 0.0531(9) Uani 1 1 d . . . .
H25' H 0.6797 0.2491 0.3198 0.064 Uiso 1 1 calc R . . .
C26' C 0.7615(4) 0.1687(2) 0.27271(15) 0.0640(11) Uani 1 1 d . . . .
H26C H 0.7446 0.1557 0.3019 0.077 Uiso 1 1 calc R . . .
H26D H 0.8295 0.1538 0.2735 0.077 Uiso 1 1 calc R . . .
C27' C 0.6894(3) 0.1353(2) 0.23251(14) 0.0570(10) Uani 1 1 d . . . .
C28' C 0.6096(3) 0.1659(3) 0.20398(15) 0.0637(11) Uani 1 1 d . . . .
H28' H 0.6018 0.2101 0.2067 0.076 Uiso 1 1 calc R . . .
C29' C 0.5398(4) 0.1314(3) 0.17080(18) 0.0760(14) Uani 1 1 d . . . .
H29' H 0.4852 0.1527 0.1520 0.091 Uiso 1 1 calc R . . .
C30' C 0.5505(5) 0.0669(3) 0.1656(2) 0.0901(17) Uani 1 1 d . . . .
H30' H 0.5035 0.0441 0.1436 0.108 Uiso 1 1 calc R . . .
C31' C 0.6319(6) 0.0360(3) 0.1933(3) 0.108(2) Uani 1 1 d . . . .
H31' H 0.6404 -0.0080 0.1899 0.130 Uiso 1 1 calc R . . .
C32' C 0.7013(5) 0.0702(3) 0.2265(2) 0.0854(16) Uani 1 1 d . . . .
H32' H 0.7564 0.0489 0.2449 0.103 Uiso 1 1 calc R . . .
C33' C 0.9702(2) 0.26284(18) 0.40722(13) 0.0445(8) Uani 1 1 d . . . .
C34' C 0.9633(3) 0.32076(19) 0.42639(13) 0.0471(8) Uani 1 1 d . . . .
C35' C 1.0489(3) 0.3550(2) 0.45845(16) 0.0574(10) Uani 1 1 d . . . .
H35E H 1.0442 0.4007 0.4514 0.069 Uiso 0.468(8) 1 calc R P B 1
H35F H 1.0425 0.3496 0.4905 0.069 Uiso 0.468(8) 1 calc R P B 1
H35G H 1.0240 0.3785 0.4822 0.069 Uiso 0.532(8) 1 calc R P B 2
H35H H 1.0796 0.3856 0.4408 0.069 Uiso 0.532(8) 1 calc R P B 2
C36' C 1.1487(6) 0.3315(5) 0.4543(4) 0.0604(15) Uani 0.468(8) 1 d . P B 1
H36E H 1.1986 0.3450 0.4817 0.072 Uiso 0.468(8) 1 calc R P B 1
H36F H 1.1659 0.3513 0.4271 0.072 Uiso 0.468(8) 1 calc R P B 1
C37' C 1.1543(3) 0.2595(2) 0.44972(19) 0.0678(12) Uani 1 1 d . . . .
H37E H 1.1622 0.2408 0.4807 0.081 Uiso 0.468(8) 1 calc R P B 1
H37F H 1.2147 0.2493 0.4387 0.081 Uiso 0.468(8) 1 calc R P B 1
H37G H 1.1970 0.2265 0.4674 0.081 Uiso 0.532(8) 1 calc R P B 2
H37H H 1.1937 0.2817 0.4307 0.081 Uiso 0.532(8) 1 calc R P B 2
C38' C 1.0654(2) 0.22712(19) 0.41750(13) 0.0461(8) Uani 1 1 d . . . .
C39' C 1.1577(3) 0.1347(2) 0.40687(15) 0.0556(9) Uani 1 1 d . . . .
C40' C 1.2353(4) 0.1504(2) 0.38543(18) 0.0685(12) Uani 1 1 d . . . .
H40' H 1.2310 0.1878 0.3676 0.082 Uiso 1 1 calc R . . .
C41' C 1.3195(4) 0.1111(3) 0.3903(2) 0.0740(13) Uani 1 1 d . . . .
H41' H 1.3707 0.1225 0.3754 0.089 Uiso 1 1 calc R . . .
C42' C 1.3293(4) 0.0556(2) 0.41653(19) 0.0691(12) Uani 1 1 d . . . .
C43' C 1.2517(4) 0.0406(2) 0.4377(2) 0.0750(13) Uani 1 1 d . . . .
H43' H 1.2566 0.0036 0.4560 0.090 Uiso 1 1 calc R . . .
C44' C 1.1662(4) 0.0790(2) 0.43273(17) 0.0660(11) Uani 1 1 d . . . .
H44' H 1.1144 0.0669 0.4470 0.079 Uiso 1 1 calc R . . .
C45' C 1.4205(5) 0.0131(3) 0.4213(3) 0.098(2) Uani 1 1 d . . . .
H45D H 1.4002 -0.0282 0.4079 0.147 Uiso 1 1 calc GR . . .
H45E H 1.4520 0.0081 0.4539 0.147 Uiso 1 1 calc GR . . .
H45F H 1.4675 0.0324 0.4053 0.147 Uiso 1 1 calc GR . . .
Cl1' Cl 0.77804(19) 0.01046(8) 0.42643(9) 0.1316(8) Uani 1 1 d . . . .
Cl2' Cl 0.97913(12) 0.38586(9) 0.15117(5) 0.0950(5) Uani 1 1 d . . . .
N1' N 0.7306(2) 0.29241(17) 0.41224(11) 0.0514(8) Uani 1 1 d . . . .
N2' N 0.7606(3) 0.23861(17) 0.27039(12) 0.0574(8) Uani 1 1 d . . . .
N3' N 1.0670(2) 0.17100(18) 0.39946(13) 0.0556(8) Uani 1 1 d . . . .
O1' O 0.87776(19) 0.35725(13) 0.41761(11) 0.0557(7) Uani 1 1 d . . . .

loop_
_atom_site_aniso_label
_atom_site_aniso_U_11
_atom_site_aniso_U_22
_atom_site_aniso_U_33
_atom_site_aniso_U_23
_atom_site_aniso_U_13
_atom_site_aniso_U_12
C1 0.0337(15) 0.064(2) 0.0424(18) 0.0039(17) -0.0023(13) -0.0006(15)
C2 0.0410(18) 0.078(3) 0.052(2) 0.007(2) 0.0042(16) -0.0003(18)
C3 0.047(2) 0.086(3) 0.057(2) 0.022(2) 0.0030(17) -0.008(2)
C4 0.058(2) 0.060(2) 0.061(2) 0.016(2) -0.0073(19) -0.0056(19)
C5 0.0457(18) 0.058(2) 0.051(2) 0.0056(18) -0.0007(16) 0.0005(16)
C6 0.0374(16) 0.059(2) 0.0415(17) 0.0043(16) -0.0023(13) -0.0012(15)
C7 0.0346(15) 0.0519(19) 0.0472(19) 0.0017(16) 0.0025(14) 0.0007(14)
C8 0.0393(17) 0.058(2) 0.052(2) 0.0110(18) 0.0031(15) 0.0017(15)
C9 0.0384(17) 0.056(2) 0.058(2) 0.0049(18) -0.0022(16) 0.0055(15)
C10 0.0442(19) 0.081(3) 0.058(2) -0.014(2) 0.0049(17) -0.0018(19)
C11 0.0409(18) 0.058(2) 0.052(2) 0.0021(17) 0.0050(15) 0.0046(15)
C12 0.048(2) 0.097(4) 0.058(2) -0.011(2) 0.0063(18) 0.009(2)
C13 0.049(2) 0.118(4) 0.060(3) -0.005(3) -0.008(2) 0.004(3)
C14 0.045(2) 0.100(4) 0.074(3) 0.016(3) 0.005(2) 0.016(2)
C15 0.054(2) 0.093(4) 0.076(3) 0.007(3) 0.018(2) 0.020(2)
C16 0.055(2) 0.075(3) 0.054(2) -0.003(2) 0.0069(18) 0.007(2)
C17 0.060(2) 0.060(2) 0.0424(19) -0.0011(18) -0.0093(17) 0.0031(18)
C18 0.081(3) 0.068(3) 0.053(2) -0.005(2) -0.003(2) 0.013(2)
C19 0.070(3) 0.091(4) 0.053(2) -0.007(2) 0.004(2) 0.010(3)
C20 0.064(3) 0.092(4) 0.048(2) 0.002(2) 0.0011(19) -0.007(2)
C21 0.073(3) 0.061(2) 0.052(2) 0.003(2) -0.002(2) 0.002(2)
C22 0.059(2) 0.064(2) 0.047(2) 0.0060(18) -0.0044(17) 0.0081(19)
C23 0.076(3) 0.079(3) 0.060(3) 0.020(2) 0.004(2) 0.028(3)
C24 0.054(2) 0.103(4) 0.061(3) 0.016(3) 0.000(2) 0.025(2)
C25 0.049(2) 0.074(3) 0.051(2) 0.013(2) -0.0015(17) 0.0004(19)
C26 0.084(3) 0.068(3) 0.059(3) 0.015(2) -0.016(2) -0.004(2)
C27 0.059(2) 0.065(3) 0.049(2) -0.0005(19) 0.0043(18) -0.0018(19)
C28 0.057(2) 0.077(3) 0.057(2) -0.006(2) 0.0031(19) 0.005(2)
C29 0.052(2) 0.119(5) 0.061(3) -0.008(3) 0.000(2) 0.008(3)
C30 0.091(4) 0.098(4) 0.093(4) -0.012(4) -0.003(3) -0.031(3)
C31 0.189(9) 0.078(4) 0.145(7) -0.002(5) -0.064(6) -0.041(5)
C32 0.131(6) 0.067(3) 0.102(5) 0.008(3) -0.040(4) -0.007(3)
C33 0.0313(15) 0.058(2) 0.0450(18) 0.0008(16) 0.0034(13) 0.0003(14)
C34 0.0356(16) 0.053(2) 0.054(2) 0.0049(17) 0.0064(15) 0.0017(15)
C35 0.0433(18) 0.057(2) 0.066(2) -0.0048(19) 0.0031(17) -0.0028(16)
C36 0.044(3) 0.075(4) 0.054(3) -0.007(3) -0.004(2) 0.004(2)
C36A 0.044(3) 0.075(4) 0.054(3) -0.007(3) -0.004(2) 0.004(2)
C37 0.0388(18) 0.068(3) 0.077(3) -0.007(2) -0.0102(18) 0.0081(18)
C38 0.0356(16) 0.054(2) 0.0461(18) 0.0050(16) 0.0055(14) 0.0002(14)
C39 0.0470(19) 0.059(2) 0.055(2) -0.0036(18) 0.0074(16) 0.0081(17)
C40 0.059(2) 0.055(2) 0.083(3) 0.018(2) 0.022(2) 0.0137(19)
C41 0.055(2) 0.064(3) 0.088(3) 0.006(2) 0.024(2) 0.0110(19)
C42 0.060(2) 0.052(2) 0.073(3) -0.003(2) 0.008(2) 0.0120(18)
C43 0.067(3) 0.052(2) 0.075(3) 0.010(2) 0.011(2) 0.0049(19)
C44 0.057(2) 0.060(2) 0.072(3) 0.007(2) 0.016(2) 0.0016(19)
C45 0.068(3) 0.061(3) 0.120(5) -0.003(3) 0.008(3) 0.022(2)
Cl1 0.0928(9) 0.0617(7) 0.1148(11) 0.0223(7) 0.0108(8) -0.0043(6)
Cl2 0.0960(10) 0.1346(15) 0.0923(10) 0.0169(10) 0.0289(8) -0.0199(10)
N1 0.0376(14) 0.064(2) 0.0594(19) -0.0037(16) 0.0078(13) -0.0006(14)
N2 0.073(2) 0.063(2) 0.0518(19) 0.0035(17) -0.0021(17) -0.0069(18)
N3 0.0422(16) 0.060(2) 0.0605(19) -0.0033(16) 0.0039(14) 0.0091(14)
O1 0.0399(13) 0.0493(14) 0.0726(18) -0.0030(13) 0.0041(12) 0.0029(11)
C1' 0.0352(15) 0.067(2) 0.0410(17) -0.0032(17) -0.0016(13) -0.0024(15)
C1A 0.041(3) 0.065(4) 0.067(4) -0.009(3) -0.006(3) -0.002(3)
C2' 0.0431(19) 0.089(3) 0.048(2) 0.003(2) 0.0066(16) -0.0043(19)
C3' 0.064(3) 0.088(3) 0.063(3) 0.016(3) 0.010(2) -0.014(2)
C4' 0.077(3) 0.063(3) 0.081(3) 0.011(2) 0.012(3) -0.011(2)
C5' 0.056(2) 0.056(2) 0.064(2) 0.0010(19) 0.0090(18) -0.0021(18)
C6' 0.0407(16) 0.053(2) 0.0425(18) -0.0024(15) 0.0009(14) -0.0017(15)
C7' 0.0349(15) 0.0500(19) 0.0444(18) -0.0033(15) 0.0048(13) 0.0022(14)
C8' 0.0385(16) 0.053(2) 0.0461(19) 0.0011(16) 0.0056(14) 0.0040(14)
C9' 0.0366(16) 0.0488(19) 0.056(2) -0.0026(17) 0.0014(15) 0.0059(14)
C10' 0.0406(18) 0.083(3) 0.056(2) -0.022(2) 0.0035(16) 0.0029(18)
C11' 0.0389(17) 0.068(2) 0.0473(19) -0.0004(18) 0.0049(15) 0.0057(16)
C12' 0.049(2) 0.096(4) 0.061(2) -0.019(2) 0.0025(18) 0.010(2)
C13' 0.051(2) 0.137(5) 0.065(3) -0.007(3) -0.006(2) 0.013(3)
C14' 0.050(2) 0.171(7) 0.073(3) 0.002(4) 0.000(2) 0.038(3)
C15' 0.068(3) 0.146(6) 0.089(4) -0.010(4) 0.024(3) 0.050(4)
C16' 0.056(2) 0.096(4) 0.058(2) -0.009(2) 0.0054(19) 0.016(2)
C17' 0.0510(19) 0.060(2) 0.0410(18) -0.0093(17) -0.0054(15) 0.0021(17)
C18' 0.065(2) 0.065(3) 0.051(2) -0.012(2) 0.0044(19) 0.006(2)
C19' 0.059(2) 0.086(3) 0.054(2) -0.012(2) 0.0067(19) 0.003(2)
C20' 0.058(2) 0.081(3) 0.054(2) -0.010(2) 0.0041(19) -0.011(2)
C21' 0.071(3) 0.064(3) 0.047(2) 0.0008(19) 0.0032(19) -0.003(2)
C22' 0.053(2) 0.061(2) 0.047(2) -0.0003(18) 0.0007(16) 0.0031(18)
C23' 0.060(2) 0.067(3) 0.058(2) 0.006(2) 0.0043(19) 0.018(2)
C24' 0.048(2) 0.080(3) 0.055(2) 0.004(2) 0.0006(17) 0.020(2)
C25' 0.0438(18) 0.063(2) 0.048(2) 0.0017(18) 0.0009(15) -0.0010(16)
C26' 0.071(3) 0.060(2) 0.051(2) 0.0024(19) -0.0076(19) -0.005(2)
C27' 0.057(2) 0.064(2) 0.048(2) -0.0017(19) 0.0069(17) -0.0100(19)
C28' 0.057(2) 0.076(3) 0.054(2) -0.008(2) 0.0044(18) 0.002(2)
C29' 0.054(2) 0.102(4) 0.065(3) -0.004(3) -0.002(2) -0.004(2)
C30' 0.078(3) 0.096(4) 0.086(4) -0.012(3) -0.004(3) -0.032(3)
C31' 0.122(5) 0.066(3) 0.115(5) -0.015(3) -0.018(4) -0.022(3)
C32' 0.091(4) 0.061(3) 0.088(4) -0.006(3) -0.015(3) 0.000(3)
C33' 0.0342(15) 0.052(2) 0.0461(18) -0.0046(15) 0.0054(14) 0.0009(14)
C34' 0.0355(16) 0.054(2) 0.0504(19) -0.0052(16) 0.0064(14) 0.0009(14)
C35' 0.0437(19) 0.059(2) 0.065(2) -0.012(2) 0.0033(17) -0.0035(17)
C36' 0.041(3) 0.065(4) 0.067(4) -0.009(3) -0.006(3) -0.002(3)
C37' 0.0378(18) 0.067(3) 0.088(3) -0.008(2) -0.0088(19) 0.0056(18)
C38' 0.0358(16) 0.054(2) 0.0474(19) -0.0013(16) 0.0061(14) 0.0022(14)
C39' 0.0469(19) 0.059(2) 0.060(2) -0.0024(19) 0.0097(17) 0.0098(17)
C40' 0.063(3) 0.065(3) 0.081(3) 0.020(2) 0.024(2) 0.020(2)
C41' 0.060(2) 0.076(3) 0.094(3) 0.012(3) 0.036(3) 0.016(2)
C42' 0.061(2) 0.061(3) 0.086(3) 0.003(2) 0.018(2) 0.021(2)
C43' 0.081(3) 0.061(3) 0.086(3) 0.018(2) 0.023(3) 0.017(2)
C44' 0.064(2) 0.064(3) 0.074(3) 0.010(2) 0.023(2) 0.009(2)
C45' 0.081(3) 0.073(3) 0.143(6) 0.012(4) 0.029(4) 0.035(3)
Cl1' 0.1658(19) 0.0641(9) 0.179(2) 0.0325(11) 0.0690(17) -0.0029(10)
Cl2' 0.0943(10) 0.1171(12) 0.0797(9) -0.0076(8) 0.0327(7) -0.0311(9)
N1' 0.0380(14) 0.064(2) 0.0513(17) -0.0092(15) 0.0069(12) 0.0045(13)
N2' 0.065(2) 0.0540(19) 0.0489(18) -0.0024(15) 0.0043(15) -0.0016(16)
N3' 0.0423(16) 0.061(2) 0.0609(19) -0.0048(16) 0.0052(14) 0.0115(14)
O1' 0.0387(12) 0.0517(15) 0.0722(18) -0.0163(13) 0.0027(12) 0.0050(11)

loop_
_atom_type_symbol
_atom_type_description
_atom_type_scat_dispersion_real
_atom_type_scat_dispersion_imag
_atom_type_scat_source
C C 0.0181 0.0091 'International Tables Vol C Tables 4.2.6.8 and 6.1.1.4'
H H 0.0000 0.0000 'International Tables Vol C Tables 4.2.6.8 and 6.1.1.4'
Cl Cl 0.3639 0.7018 'International Tables Vol C Tables 4.2.6.8 and 6.1.1.4'
N N 0.0311 0.0180 'International Tables Vol C Tables 4.2.6.8 and 6.1.1.4'
O O 0.0492 0.0322 'International Tables Vol C Tables 4.2.6.8 and 6.1.1.4'

loop_
_geom_angle_atom_site_label_1
_geom_angle_atom_site_label_2
_geom_angle_atom_site_label_3
_geom_angle
C6 C1 C2 118.7(4)
C6 C1 N1 120.1(3)
N1 C1 C2 121.2(4)
C3 C2 C1 121.0(4)
C2 C3 C4 120.1(4)
C3 C4 Cl1 119.9(4)
C5 C4 C3 120.4(4)
C5 C4 Cl1 119.7(4)
C4 C5 C6 119.8(4)
C1 C6 C7 118.4(4)
C5 C6 C1 119.9(4)
C5 C6 C7 121.7(4)
C6 C7 C8 109.0(3)
C6 C7 C33 110.8(3)
C33 C7 C8 108.0(3)
C7 C8 C9 105.6(3)
C7 C8 C25 115.3(4)
C9 C8 C25 113.0(3)
N1 C9 C8 112.1(3)
N1 C9 O1 110.7(3)
O1 C9 C8 109.4(3)
N1 C10 C11 115.1(3)
C12 C11 C10 123.6(4)
C12 C11 C16 118.0(4)
C16 C11 C10 118.3(4)
C11 C12 C13 121.1(4)
C14 C13 C12 121.0(5)
C13 C14 C15 118.8(4)
C14 C15 C16 120.7(4)
C11 C16 C15 120.4(4)
C18 C17 C22 118.2(4)
N2 C17 C18 123.6(4)
N2 C17 C22 118.1(4)
C17 C18 C19 121.2(5)
C20 C19 C18 119.0(5)
C19 C20 Cl2 119.1(4)
C21 C20 C19 121.4(5)
C21 C20 Cl2 119.5(4)
C20 C21 C22 120.4(5)
C17 C22 C23 117.3(4)
C21 C22 C17 119.5(4)
C21 C22 C23 122.9(4)
C24 C23 C22 121.5(4)
C23 C24 C25 118.7(4)
C24 C25 C8 110.6(4)
N2 C25 C8 110.5(3)
N2 C25 C24 107.9(4)
N2 C26 C27 116.2(4)
C28 C27 C26 123.9(4)
C32 C27 C26 118.3(4)
C32 C27 C28 117.6(5)
C27 C28 C29 120.6(5)
C30 C29 C28 120.7(5)
C29 C30 C31 118.5(6)
C30 C31 C32 120.7(7)
C27 C32 C31 121.9(6)
C34 C33 C7 119.7(3)
C34 C33 C38 120.9(3)
C38 C33 C7 119.3(3)
C33 C34 C35 123.8(3)
O1 C34 C33 124.5(3)
O1 C34 C35 111.7(3)
C34 C35 C36 109.2(4)
C36A C35 C34 113.1(7)
C37 C36 C35 112.8(5)
C35 C36A C37 115.5(11)
C36 C37 C38 114.9(4)
C36A C37 C38 115.1(6)
C33 C38 C37 117.1(3)
N3 C38 C33 117.6(3)
N3 C38 C37 125.2(3)
C40 C39 N3 121.7(4)
C44 C39 C40 118.4(4)
C44 C39 N3 119.8(4)
C41 C40 C39 120.3(4)
C40 C41 C42 121.1(4)
C41 C42 C45 120.4(5)
C43 C42 C41 117.9(4)
C43 C42 C45 121.7(5)
C42 C43 C44 122.4(4)
C39 C44 C43 119.8(4)
C1 N1 C9 121.7(3)
C1 N1 C10 120.5(4)
C9 N1 C10 116.6(4)
C17 N2 C25 118.8(4)
C17 N2 C26 121.8(4)
C26 N2 C25 118.3(4)
C38 N3 C39 120.2(3)
C34 O1 C9 117.1(3)
C6' C1' C2' 117.9(4)
N1' C1' C2' 121.6(4)
N1' C1' C6' 120.4(4)
C37' C1A C35' 113.9(6)
C3' C2' C1' 121.4(4)
C2' C3' C4' 119.2(4)
C3' C4' C5' 121.8(5)
C3' C4' Cl1' 119.1(4)
C5' C4' Cl1' 119.1(4)
C6' C5' C4' 119.1(4)
C1' C6' C7' 118.4(3)
C5' C6' C1' 120.5(4)
C5' C6' C7' 121.0(3)
C6' C7' C8' 109.0(3)
C33' C7' C6' 111.0(3)
C33' C7' C8' 107.4(3)
C7' C8' C25' 115.7(3)
C9' C8' C7' 105.6(3)
C9' C8' C25' 113.0(3)
N1' C9' C8' 112.1(3)
N1' C9' O1' 111.0(3)
O1' C9' C8' 109.5(3)
N1' C10' C11' 115.4(3)
C12' C11' C10' 122.8(4)
C16' C11' C10' 118.1(4)
C16' C11' C12' 119.1(4)
C11' C12' C13' 119.6(5)
C14' C13' C12' 120.9(5)
C13' C14' C15' 119.8(4)
C14' C15' C16' 120.3(5)
C11' C16' C15' 120.3(5)
C18' C17' C22' 117.4(4)
N2' C17' C18' 123.7(4)
N2' C17' C22' 118.7(4)
C19' C18' C17' 121.8(5)
C20' C19' C18' 119.1(4)
C19' C20' Cl2' 118.9(4)
C21' C20' C19' 121.0(5)
C21' C20' Cl2' 120.1(4)
C20' C21' C22' 120.6(5)
C17' C22' C23' 116.7(4)
C21' C22' C17' 119.8(4)
C21' C22' C23' 123.3(4)
C24' C23' C22' 121.8(4)
C23' C24' C25' 118.2(4)
C24' C25' C8' 109.1(3)
N2' C25' C8' 111.6(3)
N2' C25' C24' 108.4(3)
N2' C26' C27' 115.0(4)
C28' C27' C26' 123.1(4)
C28' C27' C32' 118.5(4)
C32' C27' C26' 118.2(4)
C27' C28' C29' 120.6(5)
C30' C29' C28' 120.8(5)
C29' C30' C31' 119.1(5)
C30' C31' C32' 120.3(6)
C27' C32' C31' 120.7(5)
C34' C33' C7' 120.0(3)
C34' C33' C38' 120.7(3)
C38' C33' C7' 119.2(3)
C33' C34' C35' 124.9(3)
C33' C34' O1' 123.8(3)
O1' C34' C35' 111.3(3)
C34' C35' C1A 108.5(4)
C36' C35' C34' 112.9(5)
C35' C36' C37' 113.8(7)
C1A C37' C38' 114.8(4)
C36' C37' C38' 116.6(4)
C33' C38' C37' 116.6(3)
N3' C38' C33' 118.1(3)
N3' C38' C37' 125.3(3)
C40' C39' N3' 121.9(4)
C44' C39' C40' 118.2(4)
C44' C39' N3' 119.7(4)
C39' C40' C41' 120.6(4)
C42' C41' C40' 121.7(4)
C41' C42' C45' 121.3(5)
C43' C42' C41' 117.1(4)
C43' C42' C45' 121.6(5)
C42' C43' C44' 122.0(5)
C39' C44' C43' 120.4(4)
C1' N1' C9' 121.5(3)
C1' N1' C10' 121.3(4)
C9' N1' C10' 115.4(3)
C17' N2' C25' 118.0(3)
C17' N2' C26' 121.3(4)
C26' N2' C25' 118.7(4)
C38' N3' C39' 120.9(3)
C34' O1' C9' 117.7(3)

loop_
_geom_bond_atom_site_label_1
_geom_bond_atom_site_label_2
_geom_bond_distance
C1 C2 1.407(6)
C1 C6 1.398(5)
C1 N1 1.398(6)
C2 C3 1.347(7)
C3 C4 1.388(7)
C4 C5 1.383(6)
C4 Cl1 1.742(5)
C5 C6 1.384(6)
C6 C7 1.515(5)
C7 C8 1.524(5)
C7 C33 1.516(5)
C8 C9 1.527(6)
C8 C25 1.541(5)
C9 N1 1.432(5)
C9 O1 1.469(4)
C10 C11 1.515(5)
C10 N1 1.458(5)
C11 C12 1.374(6)
C11 C16 1.374(6)
C12 C13 1.382(6)
C13 C14 1.358(7)
C14 C15 1.365(8)
C15 C16 1.399(6)
C17 C18 1.385(7)
C17 C22 1.418(6)
C17 N2 1.384(6)
C18 C19 1.397(8)
C19 C20 1.375(8)
C20 C21 1.359(7)
C20 Cl2 1.745(5)
C21 C22 1.394(7)
C22 C23 1.457(7)
C23 C24 1.320(7)
C24 C25 1.518(7)
C25 N2 1.475(6)
C26 C27 1.507(6)
C26 N2 1.448(6)
C27 C28 1.374(6)
C27 C32 1.344(8)
C28 C29 1.399(7)
C29 C30 1.341(9)
C30 C31 1.364(11)
C31 C32 1.377(9)
C33 C34 1.352(6)
C33 C38 1.462(5)
C34 C35 1.498(5)
C34 O1 1.349(4)
C35 C36 1.538(7)
C35 C36A 1.470(14)
C36 C37 1.462(8)
C36A C37 1.486(17)
C37 C38 1.508(5)
C38 N3 1.271(5)
C39 C40 1.394(6)
C39 C44 1.386(6)
C39 N3 1.416(5)
C40 C41 1.386(6)
C41 C42 1.391(7)
C42 C43 1.356(7)
C42 C45 1.510(6)
C43 C44 1.393(6)
C1' C2' 1.413(6)
C1' C6' 1.397(5)
C1' N1' 1.387(6)
C1A C35' 1.548(9)
C1A C37' 1.426(10)
C2' C3' 1.357(8)
C3' C4' 1.370(8)
C4' C5' 1.382(7)
C4' Cl1' 1.750(5)
C5' C6' 1.378(6)
C6' C7' 1.521(5)
C7' C8' 1.530(5)
C7' C33' 1.521(5)
C8' C9' 1.519(5)
C8' C25' 1.546(5)
C9' N1' 1.435(5)
C9' O1' 1.459(4)
C10' C11' 1.527(5)
C10' N1' 1.454(5)
C11' C12' 1.384(6)
C11' C16' 1.374(6)
C12' C13' 1.385(6)
C13' C14' 1.350(8)
C14' C15' 1.371(9)
C15' C16' 1.379(7)
C17' C18' 1.392(6)
C17' C22' 1.417(6)
C17' N2' 1.377(6)
C18' C19' 1.388(7)
C19' C20' 1.382(7)
C20' C21' 1.353(7)
C20' Cl2' 1.745(5)
C21' C22' 1.400(6)
C22' C23' 1.462(6)
C23' C24' 1.311(7)
C24' C25' 1.524(6)
C25' N2' 1.467(5)
C26' C27' 1.520(6)
C26' N2' 1.454(6)
C27' C28' 1.369(6)
C27' C32' 1.377(7)
C28' C29' 1.395(7)
C29' C30' 1.359(9)
C30' C31' 1.376(9)
C31' C32' 1.389(8)
C33' C34' 1.340(5)
C33' C38' 1.463(5)
C34' C35' 1.501(5)
C34' O1' 1.363(4)
C35' C36' 1.471(10)
C36' C37' 1.505(11)
C37' C38' 1.514(5)
C38' N3' 1.282(5)
C39' C40' 1.380(6)
C39' C44' 1.374(7)
C39' N3' 1.420(5)
C40' C41' 1.388(6)
C41' C42' 1.375(7)
C42' C43' 1.373(7)
C42' C45' 1.501(6)
C43' C44' 1.389(7)
